data_7700388
loop_
_publ_author_name
'Muzio\/l, Tadeusz M'
'Tereba, Natalia'
'Podgajny, Robert'
'K\;edziera, Dariusz'
'Wrzeszcz, Grzegorz'

_publ_section_title
;
 Solvent-assisted structural conversion involving bimetallic complexes
 based on the tris(oxalato)ferrate(iii) unit with the green \\rightarrow
 blue \\rightarrow red crystal color sequence.
;
_journal_issue 30
_journal_name_full 'Dalton transactions (Cambridge, England : 2003)'
_journal_page_first 11536
_journal_page_last 11546
_journal_paper_doi 10.1039/c9dt02216c
_journal_volume 48
_journal_year 2019
_chemical_formula_moiety '(Cu 2+)2, (Fe 3+), (N2 C10 H8)4, (C2 O4 2-), (N O3 1-), (H2 O)'
_chemical_formula_sum 'C46 H34 Cu2 Fe N9 O16'
_chemical_formula_weight 1151.75
_space_group_crystal_system monoclinic
_space_group_IT_number 15
_space_group_name_Hall '-C 2yc'
_space_group_name_H-M_alt 'C 1 2/c 1'
_symmetry_cell_setting monoclinic
_symmetry_Int_Tables_number 15
_symmetry_space_group_name_Hall '-C 2yc'
_symmetry_space_group_name_H-M 'C 1 2/c 1'
_atom_sites_solution_hydrogens geom
_audit_creation_method SHELXL-2018/1
_audit_update_record
;
2019-06-20 deposited with the CCDC.    2019-06-26 downloaded from the CCDC.
;
_cell_angle_alpha 90
_cell_angle_beta 111.045(4)
_cell_angle_gamma 90
_cell_formula_units_Z 4
_cell_length_a 16.5783(6)
_cell_length_b 17.2734(5)
_cell_length_c 16.9386(6)
_cell_measurement_reflns_used 15756
_cell_measurement_temperature 293(2)
_cell_measurement_theta_max 28.38
_cell_measurement_theta_min 2.358
_cell_volume 4527.1(3)
_computing_data_collection 'CrysAlis CCD'
_computing_data_reduction 'CrysAlis RED 171'
_computing_publication_material CIFTAB
_computing_structure_refinement 'SHELXL-2018/1 (Sheldrick, 2018)'
_computing_structure_solution 'SHELXS-97 (Sheldrick, 1990)'
_diffrn_ambient_temperature 293(2)
_diffrn_measured_fraction_theta_full 0.997
_diffrn_measured_fraction_theta_max 0.998
_diffrn_measurement_device_type 'Oxford Sapphire CCD diffractometer'
_diffrn_radiation_probe x-ray
_diffrn_radiation_type MoK\a
_diffrn_radiation_wavelength 0.71073
_diffrn_reflns_av_R_equivalents 0.0204
_diffrn_reflns_av_unetI/netI 0.0221
_diffrn_reflns_Laue_measured_fraction_full 0.997
_diffrn_reflns_Laue_measured_fraction_max 0.998
_diffrn_reflns_limit_h_max 20
_diffrn_reflns_limit_h_min -16
_diffrn_reflns_limit_k_max 21
_diffrn_reflns_limit_k_min -20
_diffrn_reflns_limit_l_max 21
_diffrn_reflns_limit_l_min -19
_diffrn_reflns_number 14570
_diffrn_reflns_point_group_measured_fraction_full 0.997
_diffrn_reflns_point_group_measured_fraction_max 0.998
_diffrn_reflns_theta_full 25.242
_diffrn_reflns_theta_max 26.363
_diffrn_reflns_theta_min 2.450
_diffrn_source 'sealed X-ray tube'
_exptl_absorpt_coefficient_mu 1.334
_exptl_absorpt_correction_T_max 0.825
_exptl_absorpt_correction_T_min 0.683
_exptl_absorpt_correction_type numerical
_exptl_absorpt_process_details 'CrysAlis CCD, Oxford 2001'
_exptl_crystal_colour green
_exptl_crystal_density_diffrn 1.690
_exptl_crystal_description rod
_exptl_crystal_F_000 2340
_exptl_crystal_size_max 0.310
_exptl_crystal_size_mid 0.180
_exptl_crystal_size_min 0.150
_refine_diff_density_max 0.321
_refine_diff_density_min -0.405
_refine_diff_density_rms 0.056
_refine_ls_extinction_method none
_refine_ls_goodness_of_fit_ref 0.664
_refine_ls_hydrogen_treatment constr
_refine_ls_matrix_type full
_refine_ls_number_parameters 366
_refine_ls_number_reflns 4613
_refine_ls_number_restraints 1
_refine_ls_restrained_S_all 0.667
_refine_ls_R_factor_all 0.0358
_refine_ls_R_factor_gt 0.0271
_refine_ls_shift/su_max 0.001
_refine_ls_shift/su_mean 0.000
_refine_ls_structure_factor_coef Fsqd
_refine_ls_weighting_details 'w=1/[\s^2^(Fo^2^)+(0.0975P)^2^+3.6071P] where P=(Fo^2^+2Fc^2^)/3'
_refine_ls_weighting_scheme calc
_refine_ls_wR_factor_gt 0.0821
_refine_ls_wR_factor_ref 0.0885
_reflns_Friedel_coverage 0.000
_reflns_number_gt 3813
_reflns_number_total 4613
_reflns_threshold_expression 'I > 2\s(I)'
_cod_data_source_file c9dt02216c2.cif
_cod_data_source_block structure1
_cod_depositor_comments 'Adding full bibliography for 7700388--7700391.cif.'
_cod_original_sg_symbol_H-M 'C 2/c'
_cod_database_code 7700388
_shelx_shelxl_version_number 2018/1
_shelx_space_group_comment
;
The symmetry employed for this shelxl refinement is uniquely defined
by the following loop, which should always be used as a source of
symmetry information in preference to the above space-group names.
They are only intended as comments.
;
_shelx_estimated_absorpt_t_min 0.683
_shelx_estimated_absorpt_t_max 0.825

loop_
_space_group_symop_operation_xyz
'x, y, z'
'-x, y, -z+1/2'
'x+1/2, y+1/2, z'
'-x+1/2, y+1/2, -z+1/2'
'-x, -y, -z'
'x, -y, z-1/2'
'-x+1/2, -y+1/2, -z'
'x+1/2, -y+1/2, z-1/2'

loop_
_atom_site_label
_atom_site_type_symbol
_atom_site_fract_x
_atom_site_fract_y
_atom_site_fract_z
_atom_site_U_iso_or_equiv
_atom_site_adp_type
_atom_site_occupancy
_atom_site_site_symmetry_order
_atom_site_calc_flag
_atom_site_refinement_flags_posn
_atom_site_refinement_flags_adp
_atom_site_refinement_flags_occupancy
_atom_site_disorder_assembly
_atom_site_disorder_group
Cu1 Cu 0.47824(2) 0.17822(2) 0.06294(2) 0.03236(9) Uani 1 1 d . . . . .
Fe2 Fe 0.500000 0.23136(2) -0.250000 0.03320(11) Uani 1 2 d S T P . .
N1 N 0.57022(10) 0.10898(10) 0.14579(10) 0.0357(4) Uani 1 1 d . . . . .
N10 N 0.58094(10) 0.24092(10) 0.07390(11) 0.0371(4) Uani 1 1 d . . . . .
O31 O 0.56590(10) 0.31758(8) -0.17951(10) 0.0453(4) Uani 1 1 d . . . . .
O21 O 0.55424(10) 0.15151(9) -0.15945(9) 0.0444(3) Uani 1 1 d . . . . .
N20 N 0.37358(10) 0.11637(9) 0.04995(10) 0.0323(3) Uani 1 1 d . . . . .
O24 O 0.41241(9) 0.21351(10) -0.06317(9) 0.0456(4) Uani 1 1 d . . . . .
O23 O 0.40929(9) 0.22708(9) -0.19472(9) 0.0425(3) Uani 1 1 d . . . . .
N11 N 0.41146(10) 0.25721(9) 0.11270(10) 0.0328(3) Uani 1 1 d . . . . .
C15 C 0.33754(12) 0.22722(11) 0.11520(11) 0.0317(4) Uani 1 1 d . . . . .
C6 C 0.65787(13) 0.20870(13) 0.12020(13) 0.0394(4) Uani 1 1 d . . . . .
C22 C 0.52012(14) 0.14659(11) -0.10327(13) 0.0385(5) Uani 1 1 d . . . . .
C16 C 0.31264(12) 0.15160(11) 0.07216(12) 0.0314(4) Uani 1 1 d . . . . .
C23 C 0.44009(12) 0.20018(12) -0.12037(12) 0.0354(4) Uani 1 1 d . . . . .
O22 O 0.54180(13) 0.10535(9) -0.04087(11) 0.0579(5) Uani 1 1 d . . . . .
C14 C 0.28922(14) 0.26578(13) 0.15463(14) 0.0450(5) Uani 1 1 d . . . . .
H14 H 0.239562 0.243342 0.158004 0.054 Uiso 1 1 calc R U . . .
C4 C 0.72249(15) 0.09447(16) 0.21603(15) 0.0553(6) Uani 1 1 d . . . . .
H4 H 0.778203 0.112891 0.227160 0.066 Uiso 1 1 calc R U . . .
C13 C 0.31584(17) 0.33808(15) 0.18889(16) 0.0547(6) Uani 1 1 d . . . . .
H13 H 0.284035 0.364844 0.215461 0.066 Uiso 1 1 calc R U . . .
C1 C 0.55902(16) 0.04249(13) 0.18107(14) 0.0469(5) Uani 1 1 d . . . . .
H1 H 0.503066 0.024231 0.168838 0.056 Uiso 1 1 calc R U . . .
C32 C 0.54047(17) 0.38494(15) -0.2088(2) 0.0645(7) Uani 1 1 d . . . . .
C9 C 0.65381(18) 0.34260(15) 0.03202(19) 0.0594(7) Uani 1 1 d . . . . .
H9 H 0.651211 0.387360 0.000689 0.071 Uiso 1 1 calc R U . . .
C11 C 0.43569(15) 0.32780(12) 0.14536(14) 0.0430(5) Uani 1 1 d . . . . .
H11 H 0.485930 0.349126 0.142146 0.052 Uiso 1 1 calc R U . . .
C17 C 0.23075(13) 0.11946(13) 0.05165(14) 0.0428(5) Uani 1 1 d . . . . .
H17 H 0.188843 0.144238 0.067101 0.051 Uiso 1 1 calc R U . . .
C18 C 0.21257(15) 0.05041(14) 0.00815(16) 0.0503(6) Uani 1 1 d . . . . .
H18 H 0.157952 0.028386 -0.006425 0.060 Uiso 1 1 calc R U . . .
C10 C 0.57904(15) 0.30608(13) 0.03094(16) 0.0479(5) Uani 1 1 d . . . . .
H10 H 0.525835 0.327655 -0.000732 0.058 Uiso 1 1 calc R U . . .
C5 C 0.65139(13) 0.13547(13) 0.16260(12) 0.0396(5) Uani 1 1 d . . . . .
C19 C 0.27489(16) 0.01441(13) -0.01352(16) 0.0530(6) Uani 1 1 d . . . . .
H19 H 0.263500 -0.032544 -0.042286 0.064 Uiso 1 1 calc R U . . .
C20 C 0.35555(14) 0.04892(11) 0.00802(15) 0.0431(5) Uani 1 1 d . . . . .
H20 H 0.398071 0.024720 -0.006975 0.052 Uiso 1 1 calc R U . . .
C12 C 0.38931(17) 0.37025(13) 0.18360(15) 0.0520(6) Uani 1 1 d . . . . .
H12 H 0.407427 0.419370 0.205188 0.062 Uiso 1 1 calc R U . . .
O32 O 0.5633(4) 0.4449(3) -0.1601(4) 0.0801(16) Uani 0.5 1 d . . P A 1
O35 O 0.5871(4) 0.4430(3) -0.1937(5) 0.0819(17) Uani 0.5 1 d . . P A 2
C7 C 0.73418(15) 0.24345(17) 0.12483(17) 0.0584(6) Uani 1 1 d . . . . .
H7 H 0.786922 0.221659 0.157497 0.070 Uiso 1 1 calc R U . . .
C3 C 0.70959(19) 0.02702(16) 0.25188(16) 0.0638(8) Uani 1 1 d . . . . .
H3 H 0.756692 -0.000513 0.287806 0.077 Uiso 1 1 calc R U . . .
C8 C 0.73147(18) 0.31112(17) 0.0804(2) 0.0695(8) Uani 1 1 d . . . . .
H8 H 0.782631 0.335266 0.083342 0.083 Uiso 1 1 calc R U . . .
C2 C 0.62724(19) -0.00028(15) 0.23503(16) 0.0597(7) Uani 1 1 d . . . . .
H2 H 0.617606 -0.046083 0.259125 0.072 Uiso 1 1 calc R U . . .
N41 N 0.5528(3) 0.5093(3) 0.0987(3) 0.0526(11) Uani 0.5 1 d D . P B 1
O43 O 0.5728(3) 0.5780(3) 0.1084(4) 0.0948(16) Uani 0.5 1 d . . P B 1
O44 O 0.4921(3) 0.4841(4) 0.0357(3) 0.0995(16) Uani 0.5 1 d . . P B 1
O42 O 0.5939(6) 0.4573(4) 0.1489(5) 0.0518(13) Uani 0.5 1 d D . P B 1
O51 O 0.5818(8) 0.4779(6) 0.1374(8) 0.091(3) Uani 0.5 1 d . . P C 2

loop_
_atom_site_aniso_label
_atom_site_aniso_U_11
_atom_site_aniso_U_22
_atom_site_aniso_U_33
_atom_site_aniso_U_23
_atom_site_aniso_U_13
_atom_site_aniso_U_12
Cu1 0.02219(13) 0.03132(14) 0.04388(16) 0.00307(9) 0.01226(10) -0.00042(8)
Fe2 0.0321(2) 0.0352(2) 0.0329(2) 0.000 0.01245(16) 0.000
N1 0.0327(9) 0.0417(9) 0.0329(8) -0.0001(7) 0.0118(7) 0.0039(7)
N10 0.0262(8) 0.0366(9) 0.0491(10) -0.0052(7) 0.0145(7) -0.0033(6)
O31 0.0370(8) 0.0458(9) 0.0503(9) -0.0122(6) 0.0121(7) 0.0011(6)
O21 0.0471(9) 0.0443(8) 0.0417(8) 0.0031(6) 0.0157(7) 0.0160(7)
N20 0.0278(8) 0.0291(8) 0.0399(9) 0.0043(6) 0.0120(6) 0.0002(6)
O24 0.0318(8) 0.0694(10) 0.0384(8) 0.0069(7) 0.0159(6) -0.0008(7)
O23 0.0332(8) 0.0573(9) 0.0383(8) 0.0120(6) 0.0145(6) 0.0052(6)
N11 0.0287(8) 0.0346(8) 0.0350(8) -0.0020(6) 0.0114(6) -0.0011(6)
C15 0.0261(9) 0.0361(10) 0.0321(9) 0.0049(7) 0.0094(7) 0.0044(7)
C6 0.0272(10) 0.0525(12) 0.0391(10) -0.0114(9) 0.0127(8) -0.0021(8)
C22 0.0467(12) 0.0280(9) 0.0367(11) -0.0012(8) 0.0099(9) -0.0006(8)
C16 0.0254(9) 0.0362(9) 0.0324(9) 0.0079(7) 0.0101(7) 0.0011(7)
C23 0.0286(9) 0.0387(10) 0.0383(10) 0.0026(8) 0.0114(8) -0.0070(8)
O22 0.0815(12) 0.0418(9) 0.0454(9) 0.0118(7) 0.0166(8) 0.0145(8)
C14 0.0356(11) 0.0548(13) 0.0496(12) 0.0025(10) 0.0213(9) 0.0098(9)
C4 0.0357(12) 0.0699(16) 0.0501(13) -0.0094(12) 0.0032(10) 0.0149(11)
C13 0.0593(16) 0.0580(14) 0.0516(14) -0.0065(11) 0.0256(12) 0.0191(12)
C1 0.0520(13) 0.0460(12) 0.0412(12) 0.0039(9) 0.0148(10) 0.0024(10)
C32 0.0484(14) 0.0396(13) 0.099(2) -0.0128(13) 0.0182(13) -0.0050(11)
C9 0.0563(16) 0.0488(13) 0.0826(19) -0.0061(12) 0.0364(14) -0.0199(12)
C11 0.0435(12) 0.0414(11) 0.0414(11) -0.0071(8) 0.0118(9) -0.0058(9)
C17 0.0294(10) 0.0486(12) 0.0508(12) 0.0073(9) 0.0150(9) -0.0014(8)
C18 0.0377(12) 0.0520(13) 0.0595(14) 0.0036(10) 0.0154(10) -0.0153(10)
C10 0.0398(12) 0.0390(11) 0.0659(15) -0.0027(10) 0.0202(10) -0.0076(9)
C5 0.0315(10) 0.0497(12) 0.0348(10) -0.0084(8) 0.0087(8) 0.0067(8)
C19 0.0548(15) 0.0363(11) 0.0651(15) -0.0025(10) 0.0181(12) -0.0148(10)
C20 0.0451(12) 0.0307(10) 0.0584(13) -0.0001(9) 0.0245(10) -0.0023(8)
C12 0.0641(16) 0.0402(12) 0.0465(13) -0.0100(9) 0.0137(11) 0.0046(11)
O32 0.084(4) 0.055(3) 0.100(4) -0.030(3) 0.032(3) -0.012(3)
O35 0.069(3) 0.046(2) 0.131(6) -0.025(3) 0.035(3) -0.020(2)
C7 0.0269(11) 0.0815(18) 0.0657(16) -0.0119(13) 0.0152(10) -0.0085(11)
C3 0.0647(17) 0.0645(17) 0.0455(14) -0.0019(11) -0.0004(11) 0.0289(13)
C8 0.0463(15) 0.0781(19) 0.093(2) -0.0192(15) 0.0355(15) -0.0303(14)
C2 0.0762(19) 0.0500(14) 0.0441(13) 0.0046(10) 0.0109(12) 0.0150(12)
N41 0.040(2) 0.060(3) 0.062(3) 0.026(2) 0.024(2) 0.011(2)
O43 0.076(3) 0.064(3) 0.161(5) 0.025(3) 0.063(3) 0.000(2)
O44 0.069(3) 0.141(5) 0.071(3) 0.017(3) 0.004(2) 0.003(3)
O42 0.058(3) 0.038(3) 0.053(3) 0.015(2) 0.012(2) 0.014(3)
O51 0.093(5) 0.070(6) 0.098(6) 0.027(4) 0.019(4) 0.041(4)

loop_
_atom_type_symbol
_atom_type_description
_atom_type_scat_dispersion_real
_atom_type_scat_dispersion_imag
_atom_type_scat_source
C C 0.0033 0.0016 'International Tables Vol C Tables 4.2.6.8 and 6.1.1.4'
H H 0.0000 0.0000 'International Tables Vol C Tables 4.2.6.8 and 6.1.1.4'
N N 0.0061 0.0033 'International Tables Vol C Tables 4.2.6.8 and 6.1.1.4'
O O 0.0106 0.0060 'International Tables Vol C Tables 4.2.6.8 and 6.1.1.4'
Fe Fe 0.3463 0.8444 'International Tables Vol C Tables 4.2.6.8 and 6.1.1.4'
Cu Cu 0.3201 1.2651 'International Tables Vol C Tables 4.2.6.8 and 6.1.1.4'

loop_
_geom_angle_atom_site_label_1
_geom_angle_atom_site_label_2
_geom_angle_atom_site_label_3
_geom_angle
_geom_angle_site_symmetry_1
_geom_angle_site_symmetry_3
N10 Cu1 N20 178.88(7) . .
N10 Cu1 N1 81.41(7) . .
N20 Cu1 N1 99.68(7) . .
N10 Cu1 N11 99.57(6) . .
N20 Cu1 N11 80.17(6) . .
N1 Cu1 N11 118.15(6) . .
N10 Cu1 O24 92.98(7) . .
N20 Cu1 O24 85.96(6) . .
N1 Cu1 O24 148.24(6) . .
N11 Cu1 O24 93.60(6) . .
N10 Cu1 O22 77.81(6) . .
N20 Cu1 O22 102.11(6) . .
N1 Cu1 O22 78.63(6) . .
N11 Cu1 O22 162.70(6) . .
O24 Cu1 O22 69.64(6) . .
O31 Fe2 O31 82.11(9) 2_654 .
O31 Fe2 O21 166.81(7) 2_654 .
O31 Fe2 O21 93.27(7) . .
O31 Fe2 O21 93.27(7) 2_654 2_654
O31 Fe2 O21 166.81(7) . 2_654
O21 Fe2 O21 93.78(9) . 2_654
O31 Fe2 O23 95.09(7) 2_654 2_654
O31 Fe2 O23 88.05(6) . 2_654
O21 Fe2 O23 97.09(6) . 2_654
O21 Fe2 O23 80.03(6) 2_654 2_654
O31 Fe2 O23 88.05(6) 2_654 .
O31 Fe2 O23 95.09(7) . .
O21 Fe2 O23 80.03(6) . .
O21 Fe2 O23 97.09(6) 2_654 .
O23 Fe2 O23 175.84(9) 2_654 .
C1 N1 C5 118.95(18) . .
C1 N1 Cu1 128.26(15) . .
C5 N1 Cu1 112.77(14) . .
C10 N10 C6 119.69(18) . .
C10 N10 Cu1 124.20(15) . .
C6 N10 Cu1 115.55(14) . .
C32 O31 Fe2 114.77(16) . .
C22 O21 Fe2 114.68(13) . .
C16 N20 C20 119.65(17) . .
C16 N20 Cu1 116.18(13) . .
C20 N20 Cu1 123.16(14) . .
C23 O24 Cu1 122.57(14) . .
C23 O23 Fe2 111.71(12) . .
C11 N11 C15 118.63(17) . .
C11 N11 Cu1 129.04(14) . .
C15 N11 Cu1 112.18(12) . .
N11 C15 C14 121.43(18) . .
N11 C15 C16 114.86(16) . .
C14 C15 C16 123.70(18) . .
N10 C6 C7 120.6(2) . .
N10 C6 C5 114.56(17) . .
C7 C6 C5 124.8(2) . .
O22 C22 O21 128.1(2) . .
O22 C22 C23 118.4(2) . .
O21 C22 C23 113.51(17) . .
N20 C16 C17 120.94(19) . .
N20 C16 C15 115.64(16) . .
C17 C16 C15 123.36(18) . .
O24 C23 O23 125.6(2) . .
O24 C23 C22 119.81(18) . .
O23 C23 C22 114.58(17) . .
C22 O22 Cu1 103.46(14) . .
C15 C14 C13 119.0(2) . .
C15 C14 H14 120.5 . .
C13 C14 H14 120.5 . .
C3 C4 C5 119.4(2) . .
C3 C4 H4 120.3 . .
C5 C4 H4 120.3 . .
C12 C13 C14 119.8(2) . .
C12 C13 H13 120.1 . .
C14 C13 H13 120.1 . .
N1 C1 C2 122.8(2) . .
N1 C1 H1 118.6 . .
C2 C1 H1 118.6 . .
O35 C32 O31 124.4(4) . .
O32 C32 O31 120.2(4) . .
O32 C32 C32 122.3(4) . 2_654
O31 C32 C32 114.10(14) . 2_654
C8 C9 C10 118.2(3) . .
C8 C9 H9 120.9 . .
C10 C9 H9 120.9 . .
N11 C11 C12 122.8(2) . .
N11 C11 H11 118.6 . .
C12 C11 H11 118.6 . .
C18 C17 C16 119.1(2) . .
C18 C17 H17 120.5 . .
C16 C17 H17 120.5 . .
C19 C18 C17 119.8(2) . .
C19 C18 H18 120.1 . .
C17 C18 H18 120.1 . .
N10 C10 C9 122.1(2) . .
N10 C10 H10 119.0 . .
C9 C10 H10 119.0 . .
N1 C5 C4 120.7(2) . .
N1 C5 C6 115.36(17) . .
C4 C5 C6 123.9(2) . .
C18 C19 C20 119.0(2) . .
C18 C19 H19 120.5 . .
C20 C19 H19 120.5 . .
N20 C20 C19 121.5(2) . .
N20 C20 H20 119.2 . .
C19 C20 H20 119.2 . .
C13 C12 C11 118.2(2) . .
C13 C12 H12 120.9 . .
C11 C12 H12 120.9 . .
C6 C7 C8 119.2(2) . .
C6 C7 H7 120.4 . .
C8 C7 H7 120.4 . .
C2 C3 C4 120.2(2) . .
C2 C3 H3 119.9 . .
C4 C3 H3 119.9 . .
C9 C8 C7 120.1(2) . .
C9 C8 H8 119.9 . .
C7 C8 H8 119.9 . .
C3 C2 C1 118.0(2) . .
C3 C2 H2 121.0 . .
C1 C2 H2 121.0 . .
O42 N41 O43 123.1(7) . .
O42 N41 O44 113.7(7) . .
O43 N41 O44 123.1(5) . .
N41 O44 O44 104.4(6) . 5_665

loop_
_geom_bond_atom_site_label_1
_geom_bond_atom_site_label_2
_geom_bond_distance
_geom_bond_site_symmetry_2
Cu1 N10 1.9695(16) .
Cu1 N20 1.9815(15) .
Cu1 N1 2.0466(16) .
Cu1 N11 2.1137(16) .
Cu1 O24 2.1097(14) .
Cu1 O22 2.6679(18) .
Fe2 O31 1.9750(14) 2_654
Fe2 O31 1.9750(14) .
Fe2 O21 2.0182(15) .
Fe2 O21 2.0182(15) 2_654
Fe2 O23 2.0383(14) 2_654
Fe2 O23 2.0384(14) .
N1 C1 1.338(3) .
N1 C5 1.351(3) .
N10 C10 1.335(3) .
N10 C6 1.354(3) .
O31 C32 1.276(3) .
O21 C22 1.273(3) .
N20 C16 1.344(2) .
N20 C20 1.341(3) .
O24 C23 1.234(2) .
O23 C23 1.265(2) .
N11 C11 1.340(3) .
N11 C15 1.345(2) .
C15 C14 1.384(3) .
C15 C16 1.481(3) .
C6 C7 1.377(3) .
C6 C5 1.478(3) .
C22 O22 1.217(3) .
C22 C23 1.557(3) .
C16 C17 1.390(3) .
C14 C13 1.381(3) .
C14 H14 0.9300 .
C4 C3 1.366(4) .
C4 C5 1.394(3) .
C4 H4 0.9300 .
C13 C12 1.371(4) .
C13 H13 0.9300 .
C1 C2 1.385(3) .
C1 H1 0.9300 .
C32 O35 1.236(6) .
C32 O32 1.294(6) .
C32 C32 1.551(6) 2_654
C9 C8 1.366(4) .
C9 C10 1.385(3) .
C9 H9 0.9300 .
C11 C12 1.381(3) .
C11 H11 0.9300 .
C17 C18 1.377(3) .
C17 H17 0.9300 .
C18 C19 1.364(4) .
C18 H18 0.9300 .
C10 H10 0.9300 .
C19 C20 1.388(3) .
C19 H19 0.9300 .
C20 H20 0.9300 .
C12 H12 0.9300 .
C7 C8 1.383(4) .
C7 H7 0.9300 .
C3 C2 1.374(4) .
C3 H3 0.9300 .
C8 H8 0.9300 .
C2 H2 0.9300 .
N41 O42 1.256(6) .
N41 O43 1.227(6) .
N41 O44 1.254(7) .
O44 O44 1.438(10) 5_665

loop_
_geom_torsion_atom_site_label_1
_geom_torsion_atom_site_label_2
_geom_torsion_atom_site_label_3
_geom_torsion_atom_site_label_4
_geom_torsion
_geom_torsion_site_symmetry_4
C11 N11 C15 C14 -3.6(3) .
Cu1 N11 C15 C14 172.29(15) .
C11 N11 C15 C16 175.73(17) .
Cu1 N11 C15 C16 -8.39(19) .
C10 N10 C6 C7 1.4(3) .
Cu1 N10 C6 C7 173.17(18) .
C10 N10 C6 C5 -178.15(19) .
Cu1 N10 C6 C5 -6.4(2) .
Fe2 O21 C22 O22 -177.54(19) .
Fe2 O21 C22 C23 3.6(2) .
C20 N20 C16 C17 -0.5(3) .
Cu1 N20 C16 C17 168.29(15) .
C20 N20 C16 C15 -177.67(17) .
Cu1 N20 C16 C15 -8.8(2) .
N11 C15 C16 N20 11.6(2) .
C14 C15 C16 N20 -169.14(18) .
N11 C15 C16 C17 -165.48(18) .
C14 C15 C16 C17 13.8(3) .
Cu1 O24 C23 O23 -171.48(15) .
Cu1 O24 C23 C22 8.0(3) .
Fe2 O23 C23 O24 154.64(17) .
Fe2 O23 C23 C22 -24.9(2) .
O22 C22 C23 O24 16.3(3) .
O21 C22 C23 O24 -164.64(19) .
O22 C22 C23 O23 -164.12(19) .
O21 C22 C23 O23 14.9(3) .
O21 C22 O22 Cu1 156.97(19) .
C23 C22 O22 Cu1 -24.2(2) .
N11 C15 C14 C13 2.8(3) .
C16 C15 C14 C13 -176.46(19) .
C15 C14 C13 C12 -0.2(4) .
C5 N1 C1 C2 0.7(3) .
Cu1 N1 C1 C2 178.36(18) .
Fe2 O31 C32 O35 -153.3(5) .
Fe2 O31 C32 O32 163.0(4) .
Fe2 O31 C32 C32 3.3(4) 2_654
C15 N11 C11 C12 1.8(3) .
Cu1 N11 C11 C12 -173.24(17) .
N20 C16 C17 C18 0.2(3) .
C15 C16 C17 C18 177.06(19) .
C16 C17 C18 C19 0.5(3) .
C6 N10 C10 C9 -0.1(3) .
Cu1 N10 C10 C9 -171.12(19) .
C8 C9 C10 N10 -1.4(4) .
C1 N1 C5 C4 -0.2(3) .
Cu1 N1 C5 C4 -178.25(16) .
C1 N1 C5 C6 179.25(18) .
Cu1 N1 C5 C6 1.2(2) .
C3 C4 C5 N1 -0.3(3) .
C3 C4 C5 C6 -179.7(2) .
N10 C6 C5 N1 3.3(3) .
C7 C6 C5 N1 -176.2(2) .
N10 C6 C5 C4 -177.3(2) .
C7 C6 C5 C4 3.2(3) .
C17 C18 C19 C20 -0.8(4) .
C16 N20 C20 C19 0.3(3) .
Cu1 N20 C20 C19 -167.76(17) .
C18 C19 C20 N20 0.4(4) .
C14 C13 C12 C11 -1.5(4) .
N11 C11 C12 C13 0.7(4) .
N10 C6 C7 C8 -1.1(4) .
C5 C6 C7 C8 178.4(2) .
C5 C4 C3 C2 0.3(4) .
C10 C9 C8 C7 1.7(4) .
C6 C7 C8 C9 -0.4(4) .
C4 C3 C2 C1 0.1(4) .
N1 C1 C2 C3 -0.6(4) .
O42 N41 O44 O44 -126.3(8) 5_665
O43 N41 O44 O44 50.5(9) 5_665
